data_4002339
loop_
_publ_author_name
'Iordanidis, L.'
'Hogan, T.'
'Brazis, P.W.'
'Kanatzidis, M.G.'
'Kyratsi, T.'
'Ireland, J.'
'Uher, C.'
'Lane, M.'
'Chen, W.'
'Kannewurf, C.R.'
'Ghelani, N.'
'Dyck, J.S.'

_publ_section_title
;
 A2 Bi8 Se13 (A = Rb, Cs), Cs Bi3.67 Se6 and Ba Bi2 Se4: new ternary
 semiconducting bismuth selenides
;
_journal_name_full 'Chemistry of Materials (1,1989-)'
_journal_page_first 622
_journal_page_last 633
_journal_volume 13
_journal_year 2001
_chemical_formula_sum 'Bi3.67 Cs Se6'
_chemical_name_systematic 'Cs Bi3.67 Se6'
_space_group_IT_number 62
_symmetry_space_group_name_Hall '-P 2ac 2n'
_symmetry_space_group_name_H-M 'P n m a'
_cell_angle_alpha 90
_cell_angle_beta 90
_cell_angle_gamma 90
_cell_formula_units_Z 4
_cell_length_a 23.421
_cell_length_b 4.1877
_cell_length_c 13.71
_cell_volume 1344.678
_citation_journal_id_ASTM CMATEX
_cod_data_source_file Iordanidis_CMATEX_2001_961.cif
_cod_data_source_block Bi3.67Cs1Se6
_cod_original_formula_sum 'Bi3.67 Cs1 Se6'
_cod_database_code 4002339

loop_
_symmetry_equiv_pos_as_xyz
x,y,z
-x+1/2,-y,z+1/2
x+1/2,-y+1/2,-z+1/2
-x,y+1/2,-z
-x,-y,-z
x-1/2,y,-z-1/2
-x-1/2,y-1/2,z-1/2
x,-y-1/2,z

loop_
_atom_site_label
_atom_site_type_symbol
_atom_site_fract_x
_atom_site_fract_y
_atom_site_fract_z
_atom_site_occupancy
_atom_site_U_iso_or_equiv
Se1 Se-2 0.0461 0.75 0.3985 1 0.0
Bi4 Bi+3 0.2162 0.75 0.6558 0.67 0.0
Se4 Se-2 0.3504 0.75 0.6866 1 0.0
Bi3 Bi+3 0.0242 0.25 0.2261 1 0.0
Se6 Se-2 0.212 0.25 0.7875 1 0.0
Se3 Se-2 0.0962 0.75 0.69 1 0.0
Bi2 Bi+3 0.3253 0.25 0.8336 1 0.0
Se5 Se-2 0.1966 0.25 0.4858 1 0.0
Se2 Se-2 0.001 0.25 0.8999 1 0.0
Bi1 Bi+3 0.0763 0.25 0.5468 1 0.0
Cs1 Cs+1 0.1334 0.75 -0.037 1 0.0
